data_2207632
loop_
_publ_author_name
'Alkan, Leman'
'\.Iri\,sli, Sevil'

_publ_section_title
;[Bis(diphenylphosphino)methane-\k^2^<i>P</i>,<i>P</i>'][bis(diphenylthiophosphinyl)methane-\k^2^<i>S</i>,<i>S</i>']platinum(II)
 bis(perchlorate) acetone solvate
;
_journal_coeditor_code RZ6143
_journal_issue 12
_journal_name_full 'Acta Crystallographica Section E'
_journal_page_first m2706
_journal_page_last m2708
_journal_paper_doi 10.1107/S1600536805038304
_journal_volume 61
_journal_year 2005
_chemical_formula_iupac '[Pt (C25 H22 P2) (C25 H22 P2 S2)] (Cl O4)2, C3 H6 O'
_chemical_formula_moiety 'C50 H44 P4 Pt S2 2+, 2Cl O4 -, C3 H6 O'
_chemical_formula_sum 'C53 H50 Cl2 O9 P4 Pt S2'
_chemical_formula_weight 1284.92
_chemical_name_systematic
;
[Bis(diphenylphosphino)methane-\k^2^P,P'][bis(diphenylthiophosphinyl)methane-
\k^2^S,S']platinum(II) bis(perchlorate) acetone solvate
;
_space_group_IT_number 14
_symmetry_cell_setting monoclinic
_symmetry_space_group_name_Hall '-P 2yn'
_symmetry_space_group_name_H-M 'P 1 21/n 1'
_atom_sites_solution_hydrogens geom
_atom_sites_solution_primary direct
_atom_sites_solution_secondary difmap
_audit_creation_method SHELXL-97
_cell_angle_alpha 90.00
_cell_angle_beta 107.686(2)
_cell_angle_gamma 90.00
_cell_formula_units_Z 4
_cell_length_a 20.888(2)
_cell_length_b 11.8633(14)
_cell_length_c 23.109(3)
_cell_measurement_reflns_used 6151
_cell_measurement_temperature 297(2)
_cell_measurement_theta_max 25.14
_cell_measurement_theta_min 2.33
_cell_volume 5455.8(11)
_computing_cell_refinement 'SAINT (Bruker, 2001)'
_computing_data_collection 'SMART (Bruker, 2001)'
_computing_data_reduction SAINT
_computing_molecular_graphics SHELXTL
_computing_publication_material SHELXTL
_computing_structure_refinement SHELXTL
_computing_structure_solution 'SHELXTL (Bruker, 2001)'
_diffrn_ambient_temperature 297(2)
_diffrn_measured_fraction_theta_full 0.999
_diffrn_measured_fraction_theta_max 0.999
_diffrn_measurement_device_type 'Bruker SMART CCD area-detector'
_diffrn_measurement_method '\f and \w'
_diffrn_radiation_monochromator graphite
_diffrn_radiation_source 'fine-focus sealed tube'
_diffrn_radiation_type MoK\a
_diffrn_radiation_wavelength 0.71073
_diffrn_reflns_av_R_equivalents 0.0505
_diffrn_reflns_av_sigmaI/netI 0.0461
_diffrn_reflns_limit_h_max 26
_diffrn_reflns_limit_h_min -25
_diffrn_reflns_limit_k_max 14
_diffrn_reflns_limit_k_min -14
_diffrn_reflns_limit_l_max 28
_diffrn_reflns_limit_l_min -28
_diffrn_reflns_number 42618
_diffrn_reflns_theta_full 26.37
_diffrn_reflns_theta_max 26.37
_diffrn_reflns_theta_min 1.57
_diffrn_standards_decay_% 0
_diffrn_standards_number 0
_exptl_absorpt_coefficient_mu 2.918
_exptl_absorpt_correction_T_max 0.371
_exptl_absorpt_correction_T_min 0.300
_exptl_absorpt_correction_type multi-scan
_exptl_absorpt_process_details '(SADABS; Bruker, 2001)'
_exptl_crystal_colour colourless
_exptl_crystal_density_diffrn 1.564
_exptl_crystal_density_method 'not measured'
_exptl_crystal_description block
_exptl_crystal_F_000 2576
_exptl_crystal_size_max 0.45
_exptl_crystal_size_mid 0.39
_exptl_crystal_size_min 0.34
_refine_diff_density_max 2.945
_refine_diff_density_min -2.963
_refine_ls_extinction_method none
_refine_ls_goodness_of_fit_ref 1.255
_refine_ls_hydrogen_treatment constr
_refine_ls_matrix_type full
_refine_ls_number_parameters 642
_refine_ls_number_reflns 11149
_refine_ls_number_restraints 0
_refine_ls_restrained_S_all 1.255
_refine_ls_R_factor_all 0.0834
_refine_ls_R_factor_gt 0.0763
_refine_ls_shift/su_max 0.002
_refine_ls_shift/su_mean 0.000
_refine_ls_structure_factor_coef Fsqd
_refine_ls_weighting_details 'calc w=1/[\s^2^(Fo^2^)+(0.0387P)^2^+42.6288P] where P=(Fo^2^+2Fc^2^)/3'
_refine_ls_weighting_scheme calc
_refine_ls_wR_factor_gt 0.1584
_refine_ls_wR_factor_ref 0.1616
_reflns_number_gt 10211
_reflns_number_total 11149
_reflns_threshold_expression I>2\s(I)
_cod_data_source_file rz6143.cif
_cod_data_source_block I
_cod_original_cell_volume 5455.7(11)
_cod_original_sg_symbol_H-M 'P 21/n'
_cod_database_code 2207632
_cod_database_fobs_code 2207632

loop_
_symmetry_equiv_pos_as_xyz
'x, y, z'
'-x+1/2, y+1/2, -z+1/2'
'-x, -y, -z'
'x-1/2, -y-1/2, z-1/2'

loop_
_atom_site_label
_atom_site_fract_x
_atom_site_fract_y
_atom_site_fract_z
_atom_site_U_iso_or_equiv
_atom_site_adp_type
_atom_site_calc_flag
_atom_site_refinement_flags
_atom_site_occupancy
_atom_site_type_symbol
C53 0.850(2) 0.613(3) 0.8683(17) 0.35(3) Uani d . 1 C
H53A 0.8622 0.6368 0.8332 0.520 Uiso calc R 1 H
H53B 0.8170 0.6621 0.8747 0.520 Uiso calc R 1 H
H53C 0.8330 0.5371 0.8620 0.520 Uiso calc R 1 H
O9 0.9194(17) 0.536(2) 0.9528(13) 0.319(16) Uani d . 1 O
C52 0.9574(12) 0.707(2) 0.9393(15) 0.217(14) Uani d . 1 C
H52A 0.9347 0.7759 0.9421 0.326 Uiso calc R 1 H
H52B 0.9820 0.7153 0.9106 0.326 Uiso calc R 1 H
H52C 0.9878 0.6880 0.9784 0.326 Uiso calc R 1 H
C51 0.9070(15) 0.6148(18) 0.9187(14) 0.142(9) Uani d . 1 C
Pt1 0.731428(15) 0.88090(3) 1.026168(14) 0.03473(11) Uani d . 1 Pt
P3 0.81871(11) 1.0211(2) 0.93718(10) 0.0379(5) Uani d . 1 P
S1 0.81357(11) 0.8675(2) 0.97336(11) 0.0444(5) Uani d . 1 S
P4 0.66342(11) 1.0094(2) 0.88809(10) 0.0388(5) Uani d . 1 P
P1 0.67107(11) 0.8588(2) 1.09120(10) 0.0426(5) Uani d . 1 P
S2 0.66601(11) 1.0388(2) 0.97500(10) 0.0425(5) Uani d . 1 S
P2 0.77353(11) 0.7300(2) 1.08515(10) 0.0398(5) Uani d . 1 P
C38 0.5981(4) 1.0949(8) 0.8378(4) 0.045(2) Uani d . 1 C
C25 0.7416(4) 1.0533(8) 0.8754(4) 0.0377(19) Uani d . 1 C
H25A 0.7397 1.1341 0.8685 0.045 Uiso calc R 1 H
H25B 0.7446 1.0174 0.8386 0.045 Uiso calc R 1 H
C44 0.6446(4) 0.8645(8) 0.8658(4) 0.043(2) Uani d . 1 C
C13 0.7393(4) 0.5974(8) 1.0507(4) 0.047(2) Uani d . 1 C
C26 0.8366(4) 1.1330(8) 0.9925(4) 0.044(2) Uani d . 1 C
C32 0.8857(4) 1.0160(8) 0.9026(4) 0.042(2) Uani d . 1 C
C7 0.6538(5) 0.9805(9) 1.1313(4) 0.050(2) Uani d . 1 C
C31 0.8461(4) 1.1130(9) 1.0539(4) 0.052(2) Uani d . 1 C
H31 0.8413 1.0406 1.0674 0.062 Uiso calc R 1 H
C19 0.8638(4) 0.7068(8) 1.1167(4) 0.045(2) Uani d . 1 C
C33 0.9480(5) 1.0623(10) 0.9317(5) 0.056(3) Uani d . 1 C
H33 0.9551 1.0996 0.9686 0.067 Uiso calc R 1 H
C18 0.7208(5) 0.5826(10) 0.9896(5) 0.061(3) Uani d . 1 C
H18 0.7227 0.6433 0.9647 0.074 Uiso calc R 1 H
C50 0.7332(5) 0.7653(9) 1.1433(4) 0.049(2) Uani d . 1 C
H50A 0.7628 0.8047 1.1779 0.059 Uiso calc R 1 H
H50B 0.7129 0.7007 1.1566 0.059 Uiso calc R 1 H
C24 0.9008(5) 0.7565(12) 1.1699(5) 0.070(3) Uani d . 1 C
H24 0.8802 0.8020 1.1918 0.084 Uiso calc R 1 H
C27 0.8452(5) 1.2421(9) 0.9735(5) 0.060(3) Uani d . 1 C
H27 0.8389 1.2573 0.9326 0.072 Uiso calc R 1 H
C12 0.6919(6) 1.0758(10) 1.1366(5) 0.064(3) Uani d . 1 C
H12 0.7270 1.0784 1.1197 0.076 Uiso calc R 1 H
C47 0.6045(7) 0.6452(11) 0.8303(6) 0.076(4) Uani d . 1 C
H47 0.5915 0.5714 0.8192 0.092 Uiso calc R 1 H
C14 0.7352(6) 0.5068(10) 1.0863(6) 0.070(3) Uani d . 1 C
H14 0.7463 0.5151 1.1282 0.083 Uiso calc R 1 H
C37 0.8759(5) 0.9597(12) 0.8480(5) 0.070(3) Uani d . 1 C
H37 0.8344 0.9275 0.8284 0.084 Uiso calc R 1 H
C49 0.6772(6) 0.8020(10) 0.8320(5) 0.067(3) Uani d . 1 C
H49 0.7131 0.8335 0.8218 0.081 Uiso calc R 1 H
C30 0.8629(6) 1.2016(11) 1.0947(5) 0.069(3) Uani d . 1 C
H30 0.8680 1.1879 1.1355 0.082 Uiso calc R 1 H
C34 0.9999(5) 1.0534(11) 0.9063(6) 0.070(3) Uani d . 1 C
H34 1.0419 1.0836 0.9261 0.084 Uiso calc R 1 H
C2 0.5811(5) 0.6780(11) 1.0761(6) 0.072(3) Uani d . 1 C
H2 0.6146 0.6406 1.1057 0.086 Uiso calc R 1 H
C1 0.5911(5) 0.7860(10) 1.0597(4) 0.053(3) Uani d . 1 C
C3 0.5196(8) 0.6242(14) 1.0475(9) 0.108(6) Uani d . 1 C
H3 0.5124 0.5511 1.0586 0.129 Uiso calc R 1 H
C45 0.5931(6) 0.8146(10) 0.8809(5) 0.067(3) Uani d . 1 C
H45 0.5710 0.8542 0.9040 0.080 Uiso calc R 1 H
C48 0.6566(7) 0.6934(12) 0.8137(6) 0.086(4) Uani d . 1 C
H48 0.6776 0.6529 0.7902 0.103 Uiso calc R 1 H
C8 0.6017(6) 0.9807(13) 1.1554(6) 0.091(5) Uani d . 1 C
H8 0.5748 0.9169 1.1508 0.109 Uiso calc R 1 H
C6 0.5409(5) 0.8423(12) 1.0162(5) 0.072(3) Uani d . 1 C
H6 0.5476 0.9160 1.0055 0.086 Uiso calc R 1 H
C16 0.6980(7) 0.3911(11) 1.0002(9) 0.087(4) Uani d . 1 C
H16 0.6853 0.3203 0.9834 0.105 Uiso calc R 1 H
C20 0.8954(6) 0.6421(10) 1.0837(6) 0.076(4) Uani d . 1 C
H20 0.8706 0.6093 1.0473 0.091 Uiso calc R 1 H
C42 0.5247(7) 1.2557(12) 0.8180(6) 0.083(4) Uani d . 1 C
H42 0.5079 1.3188 0.8323 0.099 Uiso calc R 1 H
C17 0.6990(7) 0.4774(13) 0.9633(6) 0.085(4) Uani d . 1 C
H17 0.6855 0.4679 0.9214 0.101 Uiso calc R 1 H
C21 0.9644(7) 0.6265(13) 1.1055(8) 0.098(5) Uani d . 1 C
H21 0.9858 0.5837 1.0832 0.118 Uiso calc R 1 H
C35 0.9886(6) 0.9996(11) 0.8515(6) 0.074(3) Uani d . 1 C
H35 1.0229 0.9957 0.8336 0.089 Uiso calc R 1 H
C41 0.5008(7) 1.2251(14) 0.7586(7) 0.090(4) Uani d . 1 C
H41 0.4672 1.2679 0.7321 0.108 Uiso calc R 1 H
C28 0.8632(7) 1.3275(11) 1.0162(7) 0.084(4) Uani d . 1 C
H28 0.8694 1.4001 1.0037 0.101 Uiso calc R 1 H
C15 0.7146(8) 0.4032(12) 1.0599(9) 0.101(5) Uani d . 1 C
H15 0.7123 0.3417 1.0841 0.121 Uiso calc R 1 H
C22 1.0015(7) 0.6732(14) 1.1595(9) 0.099(5) Uani d . 1 C
H22 1.0475 0.6603 1.1742 0.119 Uiso calc R 1 H
C43 0.5750(6) 1.1897(10) 0.8568(5) 0.067(3) Uani d . 1 C
H43 0.5933 1.2120 0.8970 0.081 Uiso calc R 1 H
C39 0.5743(8) 1.0643(14) 0.7766(6) 0.106(6) Uani d . 1 C
H39 0.5904 1.0003 0.7624 0.128 Uiso calc R 1 H
C29 0.8720(6) 1.3074(12) 1.0770(6) 0.080(4) Uani d . 1 C
H29 0.8841 1.3655 1.1052 0.096 Uiso calc R 1 H
C11 0.6780(8) 1.1688(12) 1.1670(6) 0.087(4) Uani d . 1 C
H11A 0.7049 1.2326 1.1719 0.104 Uiso calc R 1 H
C10 0.6265(8) 1.1673(15) 1.1894(7) 0.100(5) Uani d . 1 C
H10 0.6163 1.2319 1.2077 0.120 Uiso calc R 1 H
C46 0.5730(7) 0.7052(11) 0.8624(6) 0.083(4) Uani d . 1 C
H46 0.5371 0.6733 0.8725 0.099 Uiso calc R 1 H
C36 0.9275(6) 0.9515(12) 0.8227(5) 0.076(4) Uani d . 1 C
H36 0.9209 0.9135 0.7862 0.092 Uiso calc R 1 H
C23 0.9711(7) 0.7374(16) 1.1909(6) 0.098(5) Uani d . 1 C
H23 0.9966 0.7701 1.2272 0.117 Uiso calc R 1 H
C40 0.5253(9) 1.1325(15) 0.7371(7) 0.122(7) Uani d . 1 C
H40 0.5095 1.1146 0.6960 0.146 Uiso calc R 1 H
C9 0.5876(8) 1.0718(16) 1.1862(8) 0.115(6) Uani d . 1 C
H9A 0.5533 1.0693 1.2042 0.138 Uiso calc R 1 H
C5 0.4797(6) 0.7873(17) 0.9882(7) 0.102(5) Uani d . 1 C
H5 0.4455 0.8248 0.9593 0.122 Uiso calc R 1 H
C4 0.4706(7) 0.6782(18) 1.0038(9) 0.111(7) Uani d . 1 C
H4 0.4307 0.6409 0.9844 0.133 Uiso calc R 1 H
Cl2 0.86325(17) 0.0188(3) 0.26322(17) 0.0804(9) Uani d . 1 Cl
Cl1 0.7479(3) 0.8395(4) 0.70044(18) 0.1089(14) Uani d . 1 Cl
O4 0.7398(8) 0.9406(10) 0.7309(5) 0.147(5) Uani d . 1 O
O6 0.8517(7) 0.1317(11) 0.2704(7) 0.144(5) Uani d . 1 O
O1 0.6850(7) 0.7891(15) 0.6765(6) 0.163(6) Uani d . 1 O
O2 0.7888(9) 0.7626(12) 0.7482(7) 0.174(7) Uani d . 1 O
O5 0.8144(7) -0.0497(16) 0.2701(8) 0.187(7) Uani d . 1 O
O3 0.7769(9) 0.8518(15) 0.6576(7) 0.185(7) Uani d . 1 O
O8 0.9270(7) -0.0120(13) 0.2919(10) 0.222(10) Uani d . 1 O
O7 0.8506(10) 0.0039(15) 0.1993(7) 0.190(7) Uani d . 1 O

loop_
_atom_site_aniso_label
_atom_site_aniso_U_11
_atom_site_aniso_U_22
_atom_site_aniso_U_33
_atom_site_aniso_U_12
_atom_site_aniso_U_13
_atom_site_aniso_U_23
C53 0.34(5) 0.29(5) 0.25(4) 0.01(4) -0.14(4) -0.06(4)
O9 0.43(4) 0.20(2) 0.29(3) -0.03(3) 0.05(3) 0.04(2)
C52 0.13(2) 0.18(3) 0.35(4) -0.003(19) 0.07(2) 0.03(3)
C51 0.20(3) 0.082(13) 0.18(2) 0.015(15) 0.11(2) 0.014(14)
Pt1 0.03087(17) 0.04301(19) 0.03029(16) 0.00077(14) 0.00926(12) 0.00002(14)
P3 0.0330(11) 0.0478(13) 0.0316(10) -0.0018(9) 0.0078(9) 0.0007(10)
S1 0.0373(11) 0.0474(13) 0.0508(13) 0.0034(9) 0.0168(10) 0.0051(11)
P4 0.0310(11) 0.0494(13) 0.0322(11) 0.0030(9) 0.0040(9) 0.0013(10)
P1 0.0362(11) 0.0572(15) 0.0368(11) -0.0027(10) 0.0148(9) -0.0058(10)
S2 0.0404(12) 0.0502(13) 0.0361(11) 0.0080(10) 0.0106(9) -0.0022(10)
P2 0.0357(11) 0.0481(13) 0.0358(11) -0.0007(10) 0.0112(9) 0.0025(10)
C38 0.034(4) 0.056(6) 0.039(5) 0.005(4) 0.004(4) 0.006(4)
C25 0.031(4) 0.054(5) 0.030(4) 0.001(4) 0.010(3) 0.004(4)
C44 0.040(5) 0.050(5) 0.034(4) 0.002(4) 0.002(4) -0.003(4)
C13 0.039(5) 0.047(5) 0.052(5) -0.001(4) 0.010(4) 0.002(4)
C26 0.032(4) 0.052(5) 0.044(5) 0.006(4) 0.007(4) 0.003(4)
C32 0.034(4) 0.059(6) 0.038(4) 0.000(4) 0.019(4) 0.007(4)
C7 0.048(5) 0.062(6) 0.042(5) 0.003(5) 0.020(4) -0.007(5)
C31 0.035(5) 0.070(7) 0.044(5) -0.005(5) 0.004(4) -0.002(5)
C19 0.036(5) 0.052(5) 0.045(5) 0.007(4) 0.010(4) 0.016(4)
C33 0.041(5) 0.076(7) 0.049(5) -0.005(5) 0.012(4) 0.004(5)
C18 0.057(6) 0.063(7) 0.063(7) -0.007(5) 0.016(5) -0.012(6)
C50 0.046(5) 0.070(6) 0.034(4) 0.002(5) 0.017(4) 0.001(4)
C24 0.051(6) 0.107(10) 0.049(6) -0.016(6) 0.013(5) 0.000(6)
C27 0.064(7) 0.057(6) 0.051(6) 0.004(5) 0.006(5) 0.000(5)
C12 0.073(7) 0.076(7) 0.053(6) -0.016(6) 0.035(6) -0.020(6)
C47 0.091(9) 0.058(7) 0.060(7) -0.008(7) -0.006(7) -0.014(6)
C14 0.065(7) 0.071(8) 0.076(8) -0.008(6) 0.027(6) 0.008(6)
C37 0.047(6) 0.109(10) 0.059(7) -0.010(6) 0.022(5) -0.020(7)
C49 0.062(7) 0.075(8) 0.065(7) 0.001(6) 0.020(6) -0.026(6)
C30 0.058(7) 0.080(9) 0.055(6) 0.003(6) -0.002(5) -0.016(6)
C34 0.042(6) 0.093(9) 0.082(8) -0.006(6) 0.029(6) 0.007(7)
C2 0.043(6) 0.090(9) 0.086(8) -0.010(6) 0.028(6) -0.020(7)
C1 0.041(5) 0.074(7) 0.052(6) -0.012(5) 0.024(5) -0.023(5)
C3 0.088(11) 0.099(12) 0.143(15) -0.048(10) 0.046(11) -0.048(11)
C45 0.065(7) 0.071(8) 0.071(7) -0.007(6) 0.032(6) -0.018(6)
C48 0.096(10) 0.079(9) 0.075(9) 0.002(8) 0.013(8) -0.034(7)
C8 0.073(8) 0.119(12) 0.101(10) -0.028(8) 0.058(8) -0.057(9)
C6 0.036(5) 0.106(10) 0.073(8) 0.000(6) 0.017(5) -0.007(7)
C16 0.067(8) 0.047(7) 0.139(14) 0.003(6) 0.019(9) -0.007(9)
C20 0.045(6) 0.077(8) 0.097(9) 0.012(6) 0.008(6) -0.012(7)
C42 0.079(9) 0.079(9) 0.080(9) 0.027(7) 0.009(7) 0.022(7)
C17 0.082(9) 0.088(10) 0.073(8) -0.001(8) 0.008(7) -0.026(8)
C21 0.060(8) 0.092(11) 0.140(14) 0.023(7) 0.025(9) 0.002(10)
C35 0.063(7) 0.091(9) 0.083(9) 0.017(7) 0.046(7) 0.017(7)
C41 0.072(8) 0.104(11) 0.077(9) 0.014(8) 0.000(7) 0.037(8)
C28 0.087(9) 0.056(7) 0.096(10) 0.001(7) 0.008(8) -0.007(7)
C15 0.091(11) 0.057(8) 0.136(15) -0.017(7) 0.007(10) 0.011(9)
C22 0.052(8) 0.102(12) 0.126(14) 0.002(8) 0.002(9) 0.047(11)
C43 0.065(7) 0.074(8) 0.055(6) 0.017(6) 0.005(5) -0.001(6)
C39 0.129(13) 0.106(11) 0.051(7) 0.036(10) -0.023(8) -0.005(7)
C29 0.076(8) 0.081(9) 0.072(8) 0.000(7) 0.008(7) -0.029(7)
C11 0.124(12) 0.073(9) 0.066(8) -0.019(8) 0.032(8) -0.016(7)
C10 0.106(12) 0.111(13) 0.087(10) 0.019(10) 0.035(9) -0.036(9)
C46 0.093(10) 0.075(9) 0.081(9) -0.038(7) 0.027(8) -0.019(7)
C36 0.073(8) 0.106(10) 0.060(7) -0.002(7) 0.036(6) -0.006(7)
C23 0.062(8) 0.142(15) 0.064(8) -0.033(9) -0.017(7) 0.021(9)
C40 0.135(15) 0.124(14) 0.064(9) 0.040(12) -0.034(9) -0.004(9)
C9 0.106(12) 0.132(14) 0.140(15) -0.024(11) 0.089(12) -0.060(12)
C5 0.041(7) 0.156(16) 0.094(11) -0.001(9) -0.001(7) -0.042(11)
C4 0.042(7) 0.153(17) 0.142(15) -0.035(9) 0.033(9) -0.075(14)
Cl2 0.073(2) 0.080(2) 0.097(2) -0.0154(16) 0.0382(18) -0.0297(19)
Cl1 0.149(4) 0.105(3) 0.068(2) -0.008(3) 0.027(2) -0.030(2)
O4 0.214(14) 0.098(8) 0.097(8) 0.032(9) 0.002(9) -0.021(7)
O6 0.129(10) 0.115(10) 0.169(12) 0.017(8) 0.017(9) -0.059(9)
O1 0.142(11) 0.237(17) 0.100(9) -0.051(12) 0.020(8) -0.059(10)
O2 0.242(18) 0.129(11) 0.130(11) 0.074(12) 0.023(11) 0.023(9)
O5 0.112(10) 0.227(18) 0.225(17) -0.030(11) 0.056(11) 0.084(14)
O3 0.235(18) 0.225(18) 0.127(11) -0.062(14) 0.100(12) 0.006(11)
O8 0.095(9) 0.133(12) 0.35(2) 0.021(9) -0.067(12) -0.064(14)
O7 0.250(19) 0.183(15) 0.150(13) 0.064(14) 0.081(13) -0.026(11)

loop_
_atom_type_symbol
_atom_type_description
_atom_type_scat_dispersion_real
_atom_type_scat_dispersion_imag
_atom_type_scat_source
C C 0.0033 0.0016 'International Tables Vol C Tables 4.2.6.8 and 6.1.1.4'
H H 0.0000 0.0000 'International Tables Vol C Tables 4.2.6.8 and 6.1.1.4'
O O 0.0106 0.0060 'International Tables Vol C Tables 4.2.6.8 and 6.1.1.4'
P P 0.1023 0.0942 'International Tables Vol C Tables 4.2.6.8 and 6.1.1.4'
S S 0.1246 0.1234 'International Tables Vol C Tables 4.2.6.8 and 6.1.1.4'
Cl Cl 0.1484 0.1585 'International Tables Vol C Tables 4.2.6.8 and 6.1.1.4'
Pt Pt -1.7033 8.3905 'International Tables Vol C Tables 4.2.6.8 and 6.1.1.4'

loop_
_geom_angle_atom_site_label_1
_geom_angle_atom_site_label_2
_geom_angle_atom_site_label_3
_geom_angle
_geom_angle_publ_flag
C51 C53 H53A 109.5 ?
C51 C53 H53B 109.5 ?
H53A C53 H53B 109.5 ?
C51 C53 H53C 109.5 ?
H53A C53 H53C 109.5 ?
H53B C53 H53C 109.5 ?
C51 C52 H52A 109.5 ?
C51 C52 H52B 109.5 ?
H52A C52 H52B 109.5 ?
C51 C52 H52C 109.5 ?
H52A C52 H52C 109.5 ?
H52B C52 H52C 109.5 ?
O9 C51 C53 120(3) ?
O9 C51 C52 112(3) ?
C53 C51 C52 128(3) ?
P1 Pt1 P2 72.51(9) y
P1 Pt1 S1 165.03(8) y
P2 Pt1 S1 92.69(8) y
P1 Pt1 S2 93.96(8) y
P2 Pt1 S2 166.33(8) y
S1 Pt1 S2 100.90(8) y
C26 P3 C32 108.4(4) ?
C26 P3 C25 110.0(4) ?
C32 P3 C25 106.0(4) ?
C26 P3 S1 113.4(3) ?
C32 P3 S1 107.3(3) ?
C25 P3 S1 111.4(3) ?
P3 S1 Pt1 106.70(11) ?
C44 P4 C38 107.1(4) ?
C44 P4 C25 110.8(4) ?
C38 P4 C25 105.9(4) ?
C44 P4 S2 112.7(3) ?
C38 P4 S2 109.1(3) ?
C25 P4 S2 110.9(3) ?
C7 P1 C1 106.4(5) ?
C7 P1 C50 110.8(4) ?
C1 P1 C50 110.6(5) ?
C7 P1 Pt1 119.2(3) ?
C1 P1 Pt1 114.8(3) ?
C50 P1 Pt1 94.6(3) ?
C7 P1 P2 140.5(3) ?
C1 P1 P2 111.1(3) ?
Pt1 P1 P2 53.89(7) ?
P4 S2 Pt1 101.13(11) ?
C13 P2 C19 105.5(4) ?
C13 P2 C50 108.2(5) ?
C19 P2 C50 113.0(4) ?
C13 P2 Pt1 113.2(3) ?
C19 P2 Pt1 121.7(3) ?
C50 P2 Pt1 94.6(3) ?
C13 P2 P1 107.8(3) ?
C19 P2 P1 144.5(3) ?
Pt1 P2 P1 53.59(7) ?
C43 C38 C39 119.5(10) ?
C43 C38 P4 122.2(8) ?
C39 C38 P4 118.1(9) ?
P4 C25 P3 115.6(4) ?
P4 C25 H25A 108.4 ?
P3 C25 H25A 108.4 ?
P4 C25 H25B 108.4 ?
P3 C25 H25B 108.4 ?
H25A C25 H25B 107.5 ?
C45 C44 C49 118.0(10) ?
C45 C44 P4 117.4(8) ?
C49 C44 P4 124.5(8) ?
C18 C13 C14 118.3(10) ?
C18 C13 P2 121.3(8) ?
C14 C13 P2 120.3(8) ?
C31 C26 C27 119.2(9) ?
C31 C26 P3 122.1(8) ?
C27 C26 P3 118.6(7) ?
C33 C32 C37 119.4(9) ?
C33 C32 P3 120.7(7) ?
C37 C32 P3 119.9(7) ?
C8 C7 C12 118.5(10) ?
C8 C7 P1 121.2(9) ?
C12 C7 P1 120.3(7) ?
C30 C31 C26 119.5(11) ?
C30 C31 H31 120.2 ?
C26 C31 H31 120.2 ?
C24 C19 C20 119.9(10) ?
C24 C19 P2 121.8(8) ?
C20 C19 P2 118.2(8) ?
C32 C33 C34 120.3(10) ?
C32 C33 H33 119.9 ?
C34 C33 H33 119.9 ?
C13 C18 C17 121.2(12) ?
C13 C18 H18 119.4 ?
C17 C18 H18 119.4 ?
P2 C50 P1 92.7(4) ?
P2 C50 H50A 113.2 ?
P1 C50 H50A 113.2 ?
P2 C50 H50B 113.2 ?
P1 C50 H50B 113.2 ?
H50A C50 H50B 110.5 ?
C19 C24 C23 118.8(13) ?
C19 C24 H24 120.6 ?
C23 C24 H24 120.6 ?
C28 C27 C26 119.1(11) ?
C28 C27 H27 120.5 ?
C26 C27 H27 120.5 ?
C7 C12 C11 119.8(11) ?
C7 C12 H12 120.1 ?
C11 C12 H12 120.1 ?
C46 C47 C48 119.7(12) ?
C46 C47 H47 120.1 ?
C48 C47 H47 120.1 ?
C13 C14 C15 119.9(13) ?
C13 C14 H14 120.1 ?
C15 C14 H14 120.1 ?
C36 C37 C32 120.2(11) ?
C36 C37 H37 119.9 ?
C32 C37 H37 119.9 ?
C48 C49 C44 120.4(12) ?
C48 C49 H49 119.8 ?
C44 C49 H49 119.8 ?
C29 C30 C31 121.9(12) ?
C29 C30 H30 119.0 ?
C31 C30 H30 119.0 ?
C35 C34 C33 119.3(11) ?
C35 C34 H34 120.3 ?
C33 C34 H34 120.3 ?
C1 C2 C3 119.3(14) ?
C1 C2 H2 120.4 ?
C3 C2 H2 120.4 ?
C2 C1 C6 120.4(10) ?
C2 C1 P1 122.1(9) ?
C6 C1 P1 117.5(9) ?
C4 C3 C2 120.6(16) ?
C4 C3 H3 119.7 ?
C2 C3 H3 119.7 ?
C44 C45 C46 120.9(11) ?
C44 C45 H45 119.5 ?
C46 C45 H45 119.5 ?
C47 C48 C49 119.9(12) ?
C47 C48 H48 120.0 ?
C49 C48 H48 120.0 ?
C7 C8 C9 122.4(13) ?
C7 C8 H8 118.8 ?
C9 C8 H8 118.8 ?
C1 C6 C5 119.5(14) ?
C1 C6 H6 120.2 ?
C5 C6 H6 120.2 ?
C15 C16 C17 122.2(14) ?
C15 C16 H16 118.9 ?
C17 C16 H16 118.9 ?
C19 C20 C21 119.5(13) ?
C19 C20 H20 120.3 ?
C21 C20 H20 120.3 ?
C41 C42 C43 118.2(13) ?
C41 C42 H42 120.9 ?
C43 C42 H42 120.9 ?
C16 C17 C18 118.1(13) ?
C16 C17 H17 120.9 ?
C18 C17 H17 120.9 ?
C22 C21 C20 120.9(15) ?
C22 C21 H21 119.5 ?
C20 C21 H21 119.5 ?
C36 C35 C34 121.0(10) ?
C36 C35 H35 119.5 ?
C34 C35 H35 119.5 ?
C42 C41 C40 121.2(12) ?
C42 C41 H41 119.4 ?
C40 C41 H41 119.4 ?
C29 C28 C27 121.5(13) ?
C29 C28 H28 119.2 ?
C27 C28 H28 119.2 ?
C16 C15 C14 120.4(15) ?
C16 C15 H15 119.8 ?
C14 C15 H15 119.8 ?
C23 C22 C21 119.6(14) ?
C23 C22 H22 120.2 ?
C21 C22 H22 120.2 ?
C38 C43 C42 122.2(11) ?
C38 C43 H43 118.9 ?
C42 C43 H43 118.9 ?
C38 C39 C40 118.3(14) ?
C38 C39 H39 120.8 ?
C40 C39 H39 120.8 ?
C30 C29 C28 118.8(12) ?
C30 C29 H29 120.6 ?
C28 C29 H29 120.6 ?
C10 C11 C12 120.5(14) ?
C10 C11 H11A 119.7 ?
C12 C11 H11A 119.7 ?
C11 C10 C9 121.5(14) ?
C11 C10 H10 119.3 ?
C9 C10 H10 119.3 ?
C47 C46 C45 120.9(13) ?
C47 C46 H46 119.5 ?
C45 C46 H46 119.5 ?
C35 C36 C37 119.8(12) ?
C35 C36 H36 120.1 ?
C37 C36 H36 120.1 ?
C22 C23 C24 121.2(14) ?
C22 C23 H23 119.4 ?
C24 C23 H23 119.4 ?
C41 C40 C39 120.4(14) ?
C41 C40 H40 119.8 ?
C39 C40 H40 119.8 ?
C8 C9 C10 117.2(13) ?
C8 C9 H9A 121.4 ?
C10 C9 H9A 121.4 ?
C4 C5 C6 119.8(15) ?
C4 C5 H5 120.1 ?
C6 C5 H5 120.1 ?
C3 C4 C5 120.4(14) ?
C3 C4 H4 119.8 ?
C5 C4 H4 119.8 ?
O8 Cl2 O5 116.7(11) ?
O8 Cl2 O6 112.8(9) ?
O5 Cl2 O6 113.8(11) ?
O8 Cl2 O7 108.6(12) ?
O5 Cl2 O7 97.9(11) ?
O6 Cl2 O7 105.1(10) ?
O3 Cl1 O1 109.9(10) ?
O3 Cl1 O4 115.5(11) ?
O1 Cl1 O4 108.5(10) ?
O3 Cl1 O2 109.6(12) ?
O1 Cl1 O2 106.9(11) ?
O4 Cl1 O2 106.1(8) ?

loop_
_geom_bond_atom_site_label_1
_geom_bond_atom_site_label_2
_geom_bond_distance
_geom_bond_publ_flag
C53 C51 1.38(4) ?
C53 H53A 0.9600 ?
C53 H53B 0.9600 ?
C53 H53C 0.9600 ?
O9 C51 1.20(3) ?
C52 C51 1.49(3) ?
C52 H52A 0.9600 ?
C52 H52B 0.9600 ?
C52 H52C 0.9600 ?
Pt1 P1 2.251(2) y
Pt1 P2 2.260(2) y
Pt1 S1 2.394(2) y
Pt1 S2 2.407(2) y
P3 C26 1.802(10) ?
P3 C32 1.811(8) ?
P3 C25 1.839(8) ?
P3 S1 2.021(3) y
P4 C44 1.803(9) ?
P4 C38 1.810(9) ?
P4 C25 1.822(8) ?
P4 S2 2.023(3) y
P1 C7 1.810(10) ?
P1 C1 1.823(10) ?
P1 C50 1.848(10) ?
P1 P2 2.668(3) ?
P2 C13 1.810(10) ?
P2 C19 1.824(9) ?
P2 C50 1.839(9) ?
C38 C43 1.348(14) ?
C38 C39 1.397(15) ?
C25 H25A 0.9700 ?
C25 H25B 0.9700 ?
C44 C45 1.366(14) ?
C44 C49 1.395(13) ?
C13 C18 1.356(14) ?
C13 C14 1.373(15) ?
C26 C31 1.393(13) ?
C26 C27 1.396(14) ?
C32 C33 1.385(13) ?
C32 C37 1.387(14) ?
C7 C8 1.366(14) ?
C7 C12 1.367(14) ?
C31 C30 1.384(15) ?
C31 H31 0.9300 ?
C19 C24 1.371(14) ?
C19 C20 1.381(15) ?
C33 C34 1.385(14) ?
C33 H33 0.9300 ?
C18 C17 1.403(17) ?
C18 H18 0.9300 ?
C50 H50A 0.9700 ?
C50 H50B 0.9700 ?
C24 C23 1.417(18) ?
C24 H24 0.9300 ?
C27 C28 1.385(16) ?
C27 H27 0.9300 ?
C12 C11 1.386(17) ?
C12 H12 0.9300 ?
C47 C46 1.337(18) ?
C47 C48 1.383(19) ?
C47 H47 0.9300 ?
C14 C15 1.381(18) ?
C14 H14 0.9300 ?
C37 C36 1.376(15) ?
C37 H37 0.9300 ?
C49 C48 1.384(17) ?
C49 H49 0.9300 ?
C30 C29 1.352(18) ?
C30 H30 0.9300 ?
C34 C35 1.372(17) ?
C34 H34 0.9300 ?
C2 C1 1.371(17) ?
C2 C3 1.406(17) ?
C2 H2 0.9300 ?
C1 C6 1.385(16) ?
C3 C4 1.36(2) ?
C3 H3 0.9300 ?
C45 C46 1.391(16) ?
C45 H45 0.9300 ?
C48 H48 0.9300 ?
C8 C9 1.374(19) ?
C8 H8 0.9300 ?
C6 C5 1.405(17) ?
C6 H6 0.9300 ?
C16 C15 1.32(2) ?
C16 C17 1.336(19) ?
C16 H16 0.9300 ?
C20 C21 1.389(17) ?
C20 H20 0.9300 ?
C42 C41 1.359(19) ?
C42 C43 1.396(15) ?
C42 H42 0.9300 ?
C17 H17 0.9300 ?
C21 C22 1.37(2) ?
C21 H21 0.9300 ?
C35 C36 1.371(17) ?
C35 H35 0.9300 ?
C41 C40 1.37(2) ?
C41 H41 0.9300 ?
C28 C29 1.380(18) ?
C28 H28 0.9300 ?
C15 H15 0.9300 ?
C22 C23 1.34(2) ?
C22 H22 0.9300 ?
C43 H43 0.9300 ?
C39 C40 1.402(19) ?
C39 H39 0.9300 ?
C29 H29 0.9300 ?
C11 C10 1.33(2) ?
C11 H11A 0.9300 ?
C10 C9 1.38(2) ?
C10 H10 0.9300 ?
C46 H46 0.9300 ?
C36 H36 0.9300 ?
C23 H23 0.9300 ?
C40 H40 0.9300 ?
C9 H9A 0.9300 ?
C5 C4 1.37(2) ?
C5 H5 0.9300 ?
C4 H4 0.9300 ?
Cl2 O8 1.345(12) ?
Cl2 O5 1.351(13) ?
Cl2 O6 1.379(12) ?
Cl2 O7 1.430(15) ?
Cl1 O3 1.316(14) ?
Cl1 O1 1.397(14) ?
Cl1 O4 1.427(12) ?
Cl1 O2 1.485(13) ?

loop_
_geom_hbond_atom_site_label_D
_geom_hbond_atom_site_label_H
_geom_hbond_atom_site_label_A
_geom_hbond_site_symmetry_A
_geom_hbond_distance_DH
_geom_hbond_distance_HA
_geom_hbond_distance_DA
_geom_hbond_angle_DHA
C17 H17 O3 2_646 0.93 2.59 3.34(2) 137
C24 H24 O7 1_566 0.93 2.49 3.26(2) 140
C27 H27 O1 2_656 0.93 2.45 3.376(17) 176
C28 H28 O9 1_565 0.93 2.41 3.27(3) 153
C37 H37 O4 . 0.93 2.51 3.284(18) 141
C43 H43 S2 . 0.93 2.85 3.335(12) 114
C50 H50B O6 2_656 0.97 2.59 3.433(18) 145
C53 H53A O2 . 0.96 2.57 3.21(4) 124
C53 H53C O4 2_646 0.96 2.50 3.22(4) 131

loop_
_geom_torsion_atom_site_label_1
_geom_torsion_atom_site_label_2
_geom_torsion_atom_site_label_3
_geom_torsion_atom_site_label_4
_geom_torsion
_geom_torsion_publ_flag
C26 P3 S1 Pt1 55.5(3) ?
C32 P3 S1 Pt1 175.2(3) ?
C25 P3 S1 Pt1 -69.2(3) y
P1 Pt1 S1 P3 -150.1(3) ?
P2 Pt1 S1 P3 -158.51(12) ?
S2 Pt1 S1 P3 23.01(13) ?
P2 Pt1 P1 C7 133.3(4) ?
S1 Pt1 P1 C7 124.5(5) ?
S2 Pt1 P1 C7 -48.7(4) ?
P2 Pt1 P1 C1 -98.8(4) ?
S1 Pt1 P1 C1 -107.7(5) ?
S2 Pt1 P1 C1 79.1(4) ?
P2 Pt1 P1 C50 16.4(3) y
S1 Pt1 P1 C50 7.5(5) ?
S2 Pt1 P1 C50 -165.6(3) ?
S1 Pt1 P1 P2 -8.9(3) ?
S2 Pt1 P1 P2 177.97(8) ?
C44 P4 S2 Pt1 45.5(3) ?
C38 P4 S2 Pt1 164.4(3) ?
C25 P4 S2 Pt1 -79.3(3) y
P1 Pt1 S2 P4 -142.61(12) ?
P2 Pt1 S2 P4 -134.4(3) ?
S1 Pt1 S2 P4 39.18(13) ?
P1 Pt1 P2 C13 95.5(3) ?
S1 Pt1 P2 C13 -86.8(3) ?
S2 Pt1 P2 C13 86.9(5) ?
P1 Pt1 P2 C19 -137.1(4) ?
S1 Pt1 P2 C19 40.6(4) ?
S2 Pt1 P2 C19 -145.7(5) ?
P1 Pt1 P2 C50 -16.5(3) y
S1 Pt1 P2 C50 161.2(3) ?
S2 Pt1 P2 C50 -25.1(5) ?
S1 Pt1 P2 P1 177.72(9) ?
S2 Pt1 P2 P1 -8.6(4) ?
C7 P1 P2 C13 160.1(6) ?
C1 P1 P2 C13 -0.2(5) ?
C50 P1 P2 C13 98.0(6) ?
Pt1 P1 P2 C13 -106.1(3) ?
C7 P1 P2 C19 1.5(8) ?
C1 P1 P2 C19 -158.8(6) ?
C50 P1 P2 C19 -60.6(7) ?
Pt1 P1 P2 C19 95.3(5) ?
C7 P1 P2 C50 62.1(7) ?
C1 P1 P2 C50 -98.2(6) ?
Pt1 P1 P2 C50 155.9(5) ?
C7 P1 P2 Pt1 -93.7(5) ?
C1 P1 P2 Pt1 106.0(4) ?
C50 P1 P2 Pt1 -155.9(5) ?
C44 P4 C38 C43 145.1(9) ?
C25 P4 C38 C43 -96.7(10) ?
S2 P4 C38 C43 22.7(10) ?
C44 P4 C38 C39 -38.9(12) ?
C25 P4 C38 C39 79.4(11) ?
S2 P4 C38 C39 -161.3(10) ?
C44 P4 C25 P3 -85.5(6) ?
C38 P4 C25 P3 158.7(5) ?
S2 P4 C25 P3 40.4(6) ?
C26 P3 C25 P4 -86.7(6) ?
C32 P3 C25 P4 156.2(5) ?
S1 P3 C25 P4 39.8(6) ?
C38 P4 C44 C45 -74.5(9) ?
C25 P4 C44 C45 170.5(8) ?
S2 P4 C44 C45 45.6(9) ?
C38 P4 C44 C49 102.7(9) ?
C25 P4 C44 C49 -12.4(10) ?
S2 P4 C44 C49 -137.2(8) ?
C19 P2 C13 C18 -103.3(9) ?
C50 P2 C13 C18 135.5(9) ?
Pt1 P2 C13 C18 32.1(9) ?
P1 P2 C13 C18 89.4(9) ?
C19 P2 C13 C14 72.7(9) ?
C50 P2 C13 C14 -48.4(10) ?
Pt1 P2 C13 C14 -151.8(8) ?
P1 P2 C13 C14 -94.6(9) ?
C32 P3 C26 C31 -118.7(8) ?
C25 P3 C26 C31 125.8(7) ?
S1 P3 C26 C31 0.4(8) ?
C32 P3 C26 C27 57.3(8) ?
C25 P3 C26 C27 -58.2(9) ?
S1 P3 C26 C27 176.4(7) ?
C26 P3 C32 C33 21.2(9) ?
C25 P3 C32 C33 139.3(8) ?
S1 P3 C32 C33 -101.6(8) ?
C26 P3 C32 C37 -162.4(9) ?
C25 P3 C32 C37 -44.3(10) ?
S1 P3 C32 C37 74.8(9) ?
C1 P1 C7 C8 27.3(12) ?
C50 P1 C7 C8 -92.9(11) ?
Pt1 P1 C7 C8 159.0(10) ?
P2 P1 C7 C8 -133.5(9) ?
C1 P1 C7 C12 -150.7(9) ?
C50 P1 C7 C12 89.0(10) ?
Pt1 P1 C7 C12 -19.1(10) ?
P2 P1 C7 C12 48.4(12) ?
C27 C26 C31 C30 1.0(14) ?
P3 C26 C31 C30 176.9(8) ?
C13 P2 C19 C24 -144.6(9) ?
C50 P2 C19 C24 -26.6(10) ?
Pt1 P2 C19 C24 84.7(9) ?
P1 P2 C19 C24 14.3(12) ?
C13 P2 C19 C20 38.9(10) ?
C50 P2 C19 C20 156.9(9) ?
Pt1 P2 C19 C20 -91.8(9) ?
P1 P2 C19 C20 -162.2(7) ?
C37 C32 C33 C34 0.6(17) ?
P3 C32 C33 C34 177.0(9) ?
C14 C13 C18 C17 -0.9(16) ?
P2 C13 C18 C17 175.3(9) ?
C13 P2 C50 P1 -97.0(5) ?
C19 P2 C50 P1 146.6(4) ?
Pt1 P2 C50 P1 19.3(4) ?
C7 P1 C50 P2 -143.0(4) ?
C1 P1 C50 P2 99.3(5) ?
Pt1 P1 C50 P2 -19.3(4) ?
C20 C19 C24 C23 -1.8(17) ?
P2 C19 C24 C23 -178.2(9) ?
C31 C26 C27 C28 0.2(15) ?
P3 C26 C27 C28 -175.9(9) ?
C8 C7 C12 C11 1.5(18) ?
P1 C7 C12 C11 179.6(10) ?
C18 C13 C14 C15 1.9(17) ?
P2 C13 C14 C15 -174.3(10) ?
C33 C32 C37 C36 -0.9(18) ?
P3 C32 C37 C36 -177.3(10) ?
C45 C44 C49 C48 1.3(17) ?
P4 C44 C49 C48 -175.9(9) ?
C26 C31 C30 C29 -1.7(17) ?
C32 C33 C34 C35 0.9(18) ?
C3 C2 C1 C6 0.9(17) ?
C3 C2 C1 P1 -176.3(10) ?
C7 P1 C1 C2 -118.2(9) ?
C50 P1 C1 C2 2.1(10) ?
Pt1 P1 C1 C2 107.7(8) ?
P2 P1 C1 C2 48.8(9) ?
C7 P1 C1 C6 64.4(9) ?
C50 P1 C1 C6 -175.2(8) ?
Pt1 P1 C1 C6 -69.6(9) ?
P2 P1 C1 C6 -128.5(8) ?
C1 C2 C3 C4 0(2) ?
C49 C44 C45 C46 -1.0(17) ?
P4 C44 C45 C46 176.3(10) ?
C46 C47 C48 C49 2(2) ?
C44 C49 C48 C47 -1.9(19) ?
C12 C7 C8 C9 -2(2) ?
P1 C7 C8 C9 179.8(14) ?
C2 C1 C6 C5 -0.7(17) ?
P1 C1 C6 C5 176.6(9) ?
C24 C19 C20 C21 1.1(19) ?
P2 C19 C20 C21 177.6(11) ?
C15 C16 C17 C18 3(2) ?
C13 C18 C17 C16 -1.3(19) ?
C19 C20 C21 C22 1(2) ?
C33 C34 C35 C36 -2(2) ?
C43 C42 C41 C40 0(2) ?
C26 C27 C28 C29 -0.7(19) ?
C17 C16 C15 C14 -2(2) ?
C13 C14 C15 C16 -1(2) ?
C20 C21 C22 C23 -2(2) ?
C39 C38 C43 C42 4(2) ?
P4 C38 C43 C42 -180.0(10) ?
C41 C42 C43 C38 -3(2) ?
C43 C38 C39 C40 -2(2) ?
P4 C38 C39 C40 -177.9(14) ?
C31 C30 C29 C28 1.2(19) ?
C27 C28 C29 C30 0(2) ?
C7 C12 C11 C10 -2(2) ?
C12 C11 C10 C9 4(3) ?
C48 C47 C46 C45 -2(2) ?
C44 C45 C46 C47 1(2) ?
C34 C35 C36 C37 2(2) ?
C32 C37 C36 C35 0(2) ?
C21 C22 C23 C24 1(2) ?
C19 C24 C23 C22 1(2) ?
C42 C41 C40 C39 2(3) ?
C38 C39 C40 C41 -1(3) ?
C7 C8 C9 C10 3(3) ?
C11 C10 C9 C8 -4(3) ?
C1 C6 C5 C4 -1(2) ?
C2 C3 C4 C5 -2(3) ?
C6 C5 C4 C3 2(2) ?
